data_4087463
loop_
_publ_author_name
'Berkeley, Emily R.'
'Perez-Gavilan, Ariane'
'Carroll, Patrick J.'
'Sneddon, Larry G.'

_publ_section_title
;
 Syntheses, Structural Characterizations, and Reactivity Studies of
 Half-Sandwich Cobalt, Rhodium, and Iridium Metallatricarbadecaboranyl
 Complexes
;
_journal_issue 7
_journal_name_full Organometallics
_journal_page_first 1396
_journal_paper_doi 10.1021/acs.organomet.5b00141
_journal_volume 34
_journal_year 2015
_chemical_formula_sum 'C17 H26 B7 Ir'
_chemical_formula_weight 498.25
_space_group_IT_number 2
_space_group_name_Hall '-P 1'
_space_group_name_H-M_alt 'P -1'
_symmetry_cell_setting triclinic
_symmetry_Int_Tables_number 2
_symmetry_space_group_name_H-M 'P -1'
_atom_sites_solution_hydrogens geom
_atom_sites_solution_primary direct
_audit_creation_method SHELXL-97
_cell_angle_alpha 115.260(6)
_cell_angle_beta 93.055(7)
_cell_angle_gamma 93.212(7)
_cell_formula_units_Z 2
_cell_length_a 6.6522(10)
_cell_length_b 12.267(2)
_cell_length_c 13.771(2)
_cell_measurement_temperature 143(1)
_cell_volume 1011.0(3)
_computing_data_collection 'Bruker APEX2'
_computing_data_reduction 'Bruker SAINT'
_computing_structure_refinement 'SHELXL-97 (Sheldrick, 2008)'
_computing_structure_solution 'SHELXS-97 (Sheldrick, 2008)'
_diffrn_ambient_temperature 143(1)
_diffrn_measured_fraction_theta_full 0.986
_diffrn_measured_fraction_theta_max 0.986
_diffrn_measurement_device 'CCD Area Detector'
_diffrn_measurement_device_type 'Bruker APEXII'
_diffrn_measurement_method 'phi and omega scans'
_diffrn_radiation_monochromator graphite
_diffrn_radiation_source 'sealed tube'
_diffrn_radiation_type MoK\a
_diffrn_radiation_wavelength 0.71073
_diffrn_reflns_av_R_equivalents 0.0214
_diffrn_reflns_av_sigmaI/netI 0.0105
_diffrn_reflns_limit_h_max 8
_diffrn_reflns_limit_h_min -8
_diffrn_reflns_limit_k_max 15
_diffrn_reflns_limit_k_min -15
_diffrn_reflns_limit_l_max 17
_diffrn_reflns_limit_l_min -17
_diffrn_reflns_number 32785
_diffrn_reflns_theta_full 27.62
_diffrn_reflns_theta_max 27.62
_diffrn_reflns_theta_min 1.84
_exptl_absorpt_coefficient_mu 6.599
_exptl_absorpt_correction_T_max 0.7456
_exptl_absorpt_correction_T_min 0.5378
_exptl_absorpt_correction_type multi-scan
_exptl_absorpt_process_details '(SADABS; Sheldrick, 2007)'
_exptl_crystal_density_diffrn 1.637
_exptl_crystal_density_method 'not measured'
_exptl_crystal_description prism
_exptl_crystal_F_000 480
_exptl_crystal_size_max 0.28
_exptl_crystal_size_mid 0.20
_exptl_crystal_size_min 0.18
_refine_diff_density_max 1.176
_refine_diff_density_min -1.478
_refine_diff_density_rms 0.094
_refine_ls_extinction_method none
_refine_ls_goodness_of_fit_ref 1.246
_refine_ls_hydrogen_treatment refall
_refine_ls_matrix_type full
_refine_ls_number_parameters 331
_refine_ls_number_reflns 4640
_refine_ls_number_restraints 0
_refine_ls_restrained_S_all 1.246
_refine_ls_R_factor_all 0.0165
_refine_ls_R_factor_gt 0.0158
_refine_ls_shift/su_max 0.019
_refine_ls_shift/su_mean 0.001
_refine_ls_structure_factor_coef Fsqd
_refine_ls_weighting_details 'calc w=1/[\s^2^(Fo^2^)+(0.0110P)^2^+1.3154P] where P=(Fo^2^+2Fc^2^)/3'
_refine_ls_weighting_scheme calc
_refine_ls_wR_factor_gt 0.0386
_refine_ls_wR_factor_ref 0.0392
_reflns_number_gt 4521
_reflns_number_total 4640
_reflns_threshold_expression >2sigma(I)
_cod_data_source_file om5b00141_si_002.cif
_cod_data_source_block CMPD8(UP3423)
_cod_depositor_comments
;
The following automatic conversions were performed:

data name '_atom_site_symetry_multiplicity' was replaced with
'_atom_site_symmetry_multiplicity' as specified in the replacement
file
'/home/saulius/struct/COD-crude-data/automatic-downloads/DataCite-retrospective/ACS/depositions/lib/lists/replacement-tags.lst'.

Automatic conversion script
Id: cif_correct_tags 6909 2019-04-08 15:41:33Z antanas 
;
_cod_original_sg_symbol_H-M 'P -1       '
_cod_database_code 4087463

loop_
_symmetry_equiv_pos_as_xyz
'x, y, z'
'-x, -y, -z'

loop_
_atom_site_label
_atom_site_type_symbol
_atom_site_fract_x
_atom_site_fract_y
_atom_site_fract_z
_atom_site_U_iso_or_equiv
_atom_site_adp_type
_atom_site_occupancy
_atom_site_symmetry_multiplicity
_atom_site_calc_flag
Ir1 Ir 0.702692(13) 0.560382(8) 0.262309(7) 0.02486(3) Uani 1 1 d
C2 C 0.7654(4) 0.7484(2) 0.3697(2) 0.0273(5) Uani 1 1 d
C3 C 0.7707(5) 0.5682(3) 0.1199(2) 0.0362(6) Uani 1 1 d
C4 C 0.6566(4) 0.7821(2) 0.2888(2) 0.0298(5) Uani 1 1 d
B5 B 0.9836(4) 0.7046(3) 0.3296(3) 0.0325(6) Uani 1 1 d
B6 B 0.9907(5) 0.6029(3) 0.1817(3) 0.0382(7) Uani 1 1 d
B7 B 0.6333(5) 0.6789(3) 0.1531(2) 0.0342(6) Uani 1 1 d
B8 B 0.9019(5) 0.8468(3) 0.3377(3) 0.0326(6) Uani 1 1 d
B9 B 0.8908(5) 0.6854(3) 0.1115(3) 0.0374(7) Uani 1 1 d
B10 B 0.8036(5) 0.8159(3) 0.2074(3) 0.0340(6) Uani 1 1 d
B11 B 1.0432(5) 0.7626(3) 0.2327(3) 0.0366(7) Uani 1 1 d
C12 C 0.7097(4) 0.8044(2) 0.4838(2) 0.0295(5) Uani 1 1 d
C13 C 0.5201(4) 0.8467(3) 0.5089(2) 0.0340(6) Uani 1 1 d
C14 C 0.4724(5) 0.9018(3) 0.6150(2) 0.0415(7) Uani 1 1 d
C15 C 0.6135(6) 0.9172(3) 0.6982(2) 0.0468(8) Uani 1 1 d
C16 C 0.8013(6) 0.8759(3) 0.6748(2) 0.0471(8) Uani 1 1 d
C17 C 0.8501(5) 0.8195(3) 0.5685(2) 0.0382(6) Uani 1 1 d
C18 C 0.5180(4) 0.5390(3) 0.3770(2) 0.0318(5) Uani 1 1 d
C19 C 0.7171(5) 0.5128(3) 0.3953(2) 0.0346(6) Uani 1 1 d
C20 C 0.7691(9) 0.3846(4) 0.3674(3) 0.0604(11) Uani 1 1 d
C21 C 0.7876(6) 0.3102(3) 0.2531(3) 0.0513(8) Uani 1 1 d
C22 C 0.7297(4) 0.3692(3) 0.1797(2) 0.0365(6) Uani 1 1 d
C23 C 0.5295(4) 0.3926(2) 0.1606(2) 0.0311(5) Uani 1 1 d
C24 C 0.3561(5) 0.3583(3) 0.2121(2) 0.0386(6) Uani 1 1 d
C25 C 0.3415(6) 0.4440(4) 0.3266(3) 0.0542(10) Uani 1 1 d
H3 H 0.742(5) 0.494(3) 0.053(3) 0.044(9) Uiso 1 1 d
H4 H 0.550(4) 0.837(2) 0.314(2) 0.015(6) Uiso 1 1 d
H5 H 1.102(5) 0.701(3) 0.386(3) 0.036(8) Uiso 1 1 d
H6 H 1.113(5) 0.544(3) 0.155(3) 0.042(9) Uiso 1 1 d
H7 H 0.495(5) 0.676(3) 0.109(3) 0.040(9) Uiso 1 1 d
H8 H 0.929(5) 0.935(3) 0.396(3) 0.039(8) Uiso 1 1 d
H9 H 0.932(5) 0.675(3) 0.032(3) 0.045(9) Uiso 1 1 d
H10 H 0.767(5) 0.894(3) 0.193(3) 0.038(8) Uiso 1 1 d
H11 H 1.193(6) 0.807(3) 0.237(3) 0.054(10) Uiso 1 1 d
H13 H 0.418(6) 0.835(3) 0.450(3) 0.049(10) Uiso 1 1 d
H14 H 0.342(6) 0.931(3) 0.629(3) 0.047(10) Uiso 1 1 d
H15 H 0.575(6) 0.958(4) 0.772(3) 0.058(11) Uiso 1 1 d
H16 H 0.903(6) 0.885(3) 0.731(3) 0.055(11) Uiso 1 1 d
H17 H 0.978(5) 0.794(3) 0.552(3) 0.035(8) Uiso 1 1 d
H18 H 0.481(5) 0.619(3) 0.428(3) 0.036(8) Uiso 1 1 d
H19 H 0.800(5) 0.575(3) 0.456(3) 0.037(8) Uiso 1 1 d
H20a H 0.868(8) 0.388(5) 0.407(4) 0.084(18) Uiso 1 1 d
H20b H 0.671(10) 0.349(6) 0.399(5) 0.13(2) Uiso 1 1 d
H21a H 0.726(8) 0.229(5) 0.224(4) 0.083(15) Uiso 1 1 d
H21b H 0.909(11) 0.255(6) 0.239(5) 0.14(2) Uiso 1 1 d
H22 H 0.815(6) 0.356(3) 0.123(3) 0.050(10) Uiso 1 1 d
H23 H 0.493(5) 0.392(3) 0.092(2) 0.030(7) Uiso 1 1 d
H24a H 0.237(7) 0.339(4) 0.172(4) 0.077(14) Uiso 1 1 d
H24b H 0.372(7) 0.268(5) 0.210(4) 0.089(15) Uiso 1 1 d
H25a H 0.334(8) 0.403(5) 0.372(4) 0.083(15) Uiso 1 1 d
H25b H 0.227(13) 0.464(7) 0.355(7) 0.18(3) Uiso 1 1 d

loop_
_atom_site_aniso_label
_atom_site_aniso_U_11
_atom_site_aniso_U_22
_atom_site_aniso_U_33
_atom_site_aniso_U_23
_atom_site_aniso_U_13
_atom_site_aniso_U_12
Ir1 0.02204(5) 0.02794(5) 0.02191(5) 0.00777(4) 0.00453(3) 0.00326(3)
C2 0.0221(11) 0.0306(12) 0.0261(12) 0.0091(10) 0.0018(9) 0.0038(9)
C3 0.0441(16) 0.0340(14) 0.0262(13) 0.0081(11) 0.0125(11) 0.0015(12)
C4 0.0259(12) 0.0372(13) 0.0227(11) 0.0085(10) 0.0034(9) 0.0078(10)
B5 0.0212(13) 0.0344(15) 0.0420(17) 0.0161(13) 0.0037(12) 0.0044(11)
B6 0.0357(16) 0.0355(16) 0.0446(18) 0.0154(14) 0.0197(14) 0.0113(13)
B7 0.0337(15) 0.0437(17) 0.0219(13) 0.0106(12) 0.0058(11) 0.0039(13)
B8 0.0277(14) 0.0314(14) 0.0356(15) 0.0116(12) 0.0019(12) 0.0024(11)
B9 0.0417(17) 0.0376(16) 0.0346(16) 0.0148(13) 0.0179(13) 0.0095(13)
B10 0.0357(16) 0.0357(15) 0.0309(15) 0.0132(12) 0.0087(12) 0.0086(12)
B11 0.0281(15) 0.0364(16) 0.0475(18) 0.0188(14) 0.0121(13) 0.0055(12)
C12 0.0327(13) 0.0263(12) 0.0238(12) 0.0061(9) -0.0002(10) 0.0012(10)
C13 0.0372(14) 0.0343(13) 0.0288(13) 0.0113(11) 0.0057(11) 0.0072(11)
C14 0.0532(19) 0.0356(15) 0.0353(15) 0.0128(12) 0.0158(13) 0.0113(13)
C15 0.073(2) 0.0345(15) 0.0275(14) 0.0078(12) 0.0087(14) 0.0020(15)
C16 0.065(2) 0.0409(16) 0.0302(14) 0.0132(13) -0.0106(14) -0.0053(15)
C17 0.0402(16) 0.0370(14) 0.0322(14) 0.0117(12) -0.0074(12) -0.0003(12)
C18 0.0311(13) 0.0368(14) 0.0229(12) 0.0088(10) 0.0060(10) -0.0018(11)
C19 0.0399(15) 0.0388(14) 0.0294(13) 0.0182(12) 0.0045(11) 0.0053(12)
C20 0.094(3) 0.051(2) 0.056(2) 0.0363(19) 0.027(2) 0.031(2)
C21 0.052(2) 0.0381(17) 0.059(2) 0.0162(15) -0.0061(16) 0.0141(15)
C22 0.0350(14) 0.0314(13) 0.0373(15) 0.0084(11) 0.0097(12) 0.0045(11)
C23 0.0368(14) 0.0307(12) 0.0194(11) 0.0055(10) 0.0002(10) -0.0018(10)
C24 0.0316(14) 0.0461(16) 0.0304(14) 0.0109(12) -0.0006(11) -0.0081(12)
C25 0.0476(19) 0.060(2) 0.0360(16) 0.0039(15) 0.0158(14) -0.0219(16)

loop_
_atom_type_symbol
_atom_type_description
_atom_type_scat_dispersion_real
_atom_type_scat_dispersion_imag
_atom_type_scat_source
C C 0.0033 0.0016 'International Tables Vol C Tables 4.2.6.8 and 6.1.1.4'
H H 0.0000 0.0000 'International Tables Vol C Tables 4.2.6.8 and 6.1.1.4'
B B 0.0013 0.0007 'International Tables Vol C Tables 4.2.6.8 and 6.1.1.4'
Ir Ir -1.4442 7.9887 'International Tables Vol C Tables 4.2.6.8 and 6.1.1.4'

loop_
_geom_angle_atom_site_label_1
_geom_angle_atom_site_label_2
_geom_angle_atom_site_label_3
_geom_angle
C3 Ir1 C18 157.61(12)
C3 Ir1 C2 98.72(10)
C18 Ir1 C2 89.29(10)
C3 Ir1 C19 160.04(12)
C18 Ir1 C19 38.53(11)
C2 Ir1 C19 90.98(11)
C3 Ir1 C22 86.47(11)
C18 Ir1 C22 92.43(11)
C2 Ir1 C22 161.69(11)
C19 Ir1 C22 79.24(12)
C3 Ir1 C23 85.70(11)
C18 Ir1 C23 79.75(10)
C2 Ir1 C23 158.91(10)
C19 Ir1 C23 91.50(11)
C22 Ir1 C23 38.35(11)
C3 Ir1 B5 81.08(12)
C18 Ir1 B5 117.55(11)
C2 Ir1 B5 41.90(10)
C19 Ir1 B5 95.04(12)
C22 Ir1 B5 122.98(11)
C23 Ir1 B5 158.20(11)
C3 Ir1 B6 40.81(12)
C18 Ir1 B6 161.48(12)
C2 Ir1 B6 81.77(10)
C19 Ir1 B6 124.99(12)
C22 Ir1 B6 91.14(11)
C23 Ir1 B6 113.48(11)
B5 Ir1 B6 46.70(12)
C3 Ir1 B7 38.79(11)
C18 Ir1 B7 127.34(11)
C2 Ir1 B7 72.99(10)
C19 Ir1 B7 160.17(11)
C22 Ir1 B7 119.29(11)
C23 Ir1 B7 99.40(10)
B5 Ir1 B7 80.93(11)
B6 Ir1 B7 65.32(11)
C3 Ir1 C4 73.36(10)
C18 Ir1 C4 103.58(10)
C2 Ir1 C4 35.12(9)
C19 Ir1 C4 121.98(10)
C22 Ir1 C4 158.71(10)
C23 Ir1 C4 130.56(10)
B5 Ir1 C4 61.42(9)
B6 Ir1 C4 78.14(10)
B7 Ir1 C4 39.46(9)
C12 C2 C4 118.4(2)
C12 C2 B5 126.8(2)
C4 C2 B5 109.2(2)
C12 C2 B8 112.7(2)
C4 C2 B8 65.64(18)
B5 C2 B8 66.57(18)
C12 C2 Ir1 124.07(18)
C4 C2 Ir1 90.08(15)
B5 C2 Ir1 75.90(15)
B8 C2 Ir1 123.05(17)
B6 C3 B7 113.9(2)
B6 C3 B9 67.3(2)
B7 C3 B9 69.0(2)
B6 C3 Ir1 80.74(17)
B7 C3 Ir1 86.57(16)
B9 C3 Ir1 125.12(19)
B6 C3 H3 120(2)
B7 C3 H3 123(2)
B9 C3 H3 117(2)
Ir1 C3 H3 117(2)
C2 C4 B10 116.0(2)
C2 C4 B8 62.14(17)
B10 C4 B8 61.28(18)
C2 C4 B7 118.8(2)
B10 C4 B7 63.75(18)
B8 C4 B7 113.8(2)
C2 C4 Ir1 54.79(13)
B10 C4 Ir1 109.46(16)
B8 C4 Ir1 99.35(15)
B7 C4 Ir1 67.71(14)
C2 C4 H4 117.7(15)
B10 C4 H4 111.8(15)
B8 C4 H4 115.6(15)
B7 C4 H4 116.9(15)
Ir1 C4 H4 135.0(15)
C2 B5 B11 107.1(2)
C2 B5 B8 58.57(17)
B11 B5 B8 57.24(17)
C2 B5 B6 116.6(2)
B11 B5 B6 57.58(18)
B8 B5 B6 106.2(2)
C2 B5 Ir1 62.20(13)
B11 B5 Ir1 110.45(19)
B8 B5 Ir1 107.55(17)
B6 B5 Ir1 68.16(14)
C2 B5 H5 120.3(17)
B11 B5 H5 120.8(17)
B8 B5 H5 122.1(17)
B6 B5 H5 118.4(17)
Ir1 B5 H5 121.8(16)
C3 B6 B11 107.7(2)
C3 B6 B9 58.0(2)
B11 B6 B9 58.58(19)
C3 B6 B5 111.8(2)
B11 B6 B5 59.13(18)
B9 B6 B5 105.7(2)
C3 B6 Ir1 58.45(14)
B11 B6 Ir1 109.26(17)
B9 B6 Ir1 103.24(18)
B5 B6 Ir1 65.14(13)
C3 B6 H6 122.3(18)
B11 B6 H6 119.7(18)
B9 B6 H6 124.0(18)
B5 B6 H6 119.6(18)
Ir1 B6 H6 124.1(17)
C3 B7 C4 116.5(2)
C3 B7 B10 106.8(2)
C4 B7 B10 56.58(16)
C3 B7 B9 57.06(18)
C4 B7 B9 103.4(2)
B10 B7 B9 56.79(17)
C3 B7 Ir1 54.65(14)
C4 B7 Ir1 72.82(14)
B10 B7 Ir1 108.58(18)
B9 B7 Ir1 97.10(18)
C3 B7 H7 123.4(18)
C4 B7 H7 115.6(18)
B10 B7 H7 119.2(18)
B9 B7 H7 127.0(18)
Ir1 B7 H7 127.0(18)
C2 B8 B11 107.4(2)
C2 B8 C4 52.22(15)
B11 B8 C4 102.8(2)
C2 B8 B10 104.3(2)
B11 B8 B10 63.25(19)
C4 B8 B10 57.89(17)
C2 B8 B5 54.87(16)
B11 B8 B5 61.26(18)
C4 B8 B5 91.67(19)
B10 B8 B5 105.6(2)
C2 B8 H8 117.6(18)
B11 B8 H8 130.1(18)
C4 B8 H8 121.1(18)
B10 B8 H8 120.4(18)
B5 B8 H8 132.6(18)
C3 B9 B10 107.6(2)
C3 B9 B11 106.3(2)
B10 B9 B11 63.13(19)
C3 B9 B6 54.67(19)
B10 B9 B6 107.2(2)
B11 B9 B6 60.2(2)
C3 B9 B7 53.93(18)
B10 B9 B7 60.79(18)
B11 B9 B7 104.6(2)
B6 B9 B7 94.3(2)
C3 B9 H9 118.4(18)
B10 B9 H9 123.9(18)
B11 B9 H9 125.0(18)
B6 B9 H9 124.7(18)
B7 B9 H9 126.8(18)
C4 B10 B9 110.5(2)
C4 B10 B8 60.83(17)
B9 B10 B8 111.6(2)
C4 B10 B7 59.67(17)
B9 B10 B7 62.42(19)
B8 B10 B7 110.2(2)
C4 B10 B11 101.2(2)
B9 B10 B11 58.81(19)
B8 B10 B11 58.11(18)
B7 B10 B11 102.8(2)
C4 B10 H10 116.2(17)
B9 B10 H10 124.4(17)
B8 B10 H10 116.4(17)
B7 B10 H10 120.3(17)
B11 B10 H10 132.7(17)
B8 B11 B9 111.4(2)
B8 B11 B6 114.5(2)
B9 B11 B6 61.2(2)
B8 B11 B5 61.50(18)
B9 B11 B5 111.1(2)
B6 B11 B5 63.29(19)
B8 B11 B10 58.64(17)
B9 B11 B10 58.07(18)
B6 B11 B10 104.3(2)
B5 B11 B10 102.5(2)
B8 B11 H11 113(2)
B9 B11 H11 122(2)
B6 B11 H11 124(2)
B5 B11 H11 121(2)
B10 B11 H11 125(2)
C13 C12 C17 118.1(3)
C13 C12 C2 121.4(2)
C17 C12 C2 120.4(2)
C14 C13 C12 120.9(3)
C14 C13 H13 120(2)
C12 C13 H13 119(2)
C15 C14 C13 120.4(3)
C15 C14 H14 121(2)
C13 C14 H14 119(2)
C16 C15 C14 119.4(3)
C16 C15 H15 123(2)
C14 C15 H15 118(2)
C15 C16 C17 120.6(3)
C15 C16 H16 122(2)
C17 C16 H16 118(2)
C16 C17 C12 120.5(3)
C16 C17 H17 121(2)
C12 C17 H17 118(2)
C19 C18 C25 124.0(3)
C19 C18 Ir1 70.80(15)
C25 C18 Ir1 113.98(19)
C19 C18 H18 115.2(19)
C25 C18 H18 114.6(19)
Ir1 C18 H18 109.3(19)
C18 C19 C20 121.7(3)
C18 C19 Ir1 70.67(15)
C20 C19 Ir1 114.9(2)
C18 C19 H19 117(2)
C20 C19 H19 114(2)
Ir1 C19 H19 110.1(19)
C21 C20 C19 115.0(3)
C21 C20 H20a 114(4)
C19 C20 H20a 108(4)
C21 C20 H20b 114(4)
C19 C20 H20b 107(4)
H20a C20 H20b 97(5)
C20 C21 C22 114.6(3)
C20 C21 H21a 116(3)
C22 C21 H21a 110(3)
C20 C21 H21b 113(4)
C22 C21 H21b 122(4)
H21a C21 H21b 75(4)
C23 C22 C21 123.2(3)
C23 C22 Ir1 70.90(16)
C21 C22 Ir1 114.4(2)
C23 C22 H22 116(2)
C21 C22 H22 115(2)
Ir1 C22 H22 108(2)
C22 C23 C24 121.4(3)
C22 C23 Ir1 70.75(15)
C24 C23 Ir1 114.86(18)
C22 C23 H23 116.8(18)
C24 C23 H23 115.0(18)
Ir1 C23 H23 109.1(18)
C25 C24 C23 114.0(2)
C25 C24 H24a 113(3)
C23 C24 H24a 114(3)
C25 C24 H24b 107(3)
C23 C24 H24b 110(3)
H24a C24 H24b 97(4)
C24 C25 C18 115.0(3)
C24 C25 H25a 112(3)
C18 C25 H25a 105(3)
C24 C25 H25b 124(5)
C18 C25 H25b 115(5)
H25a C25 H25b 77(5)

loop_
_geom_bond_atom_site_label_1
_geom_bond_atom_site_label_2
_geom_bond_distance
Ir1 C3 2.076(3)
Ir1 C18 2.144(3)
Ir1 C2 2.144(3)
Ir1 C19 2.145(3)
Ir1 C22 2.149(3)
Ir1 C23 2.151(3)
Ir1 B5 2.351(3)
Ir1 B6 2.405(3)
Ir1 B7 2.541(3)
Ir1 C4 2.624(3)
C2 C12 1.499(3)
C2 C4 1.510(4)
C2 B5 1.619(4)
C2 B8 1.689(4)
C3 B6 1.593(5)
C3 B7 1.595(4)
C3 B9 1.656(4)
C3 H3 0.98(3)
C4 B10 1.688(4)
C4 B8 1.740(4)
C4 B7 1.746(4)
C4 H4 0.98(3)
B5 B11 1.812(5)
B5 B8 1.816(4)
B5 B6 1.885(5)
B5 H5 1.10(3)
B6 B11 1.782(5)
B6 B9 1.801(5)
B6 H6 1.09(3)
B7 B10 1.814(5)
B7 B9 1.842(5)
B7 H7 1.07(3)
B8 B11 1.738(5)
B8 B10 1.748(5)
B8 H8 1.04(3)
B9 B10 1.739(4)
B9 B11 1.753(5)
B9 H9 1.10(3)
B10 B11 1.828(5)
B10 H10 1.10(3)
B11 H11 1.10(4)
C12 C13 1.394(4)
C12 C17 1.396(4)
C13 C14 1.386(4)
C13 H13 0.99(4)
C14 C15 1.382(5)
C14 H14 0.96(4)
C15 C16 1.377(5)
C15 H15 0.98(4)
C16 C17 1.391(4)
C16 H16 0.96(4)
C17 H17 0.93(3)
C18 C19 1.415(4)
C18 C25 1.513(4)
C18 H18 0.99(3)
C19 C20 1.516(4)
C19 H19 0.97(3)
C20 C21 1.461(5)
C20 H20a 0.82(5)
C20 H20b 0.98(7)
C21 C22 1.518(5)
C21 H21a 0.96(5)
C21 H21b 1.06(7)
C22 C23 1.413(4)
C22 H22 0.95(4)
C23 C24 1.515(4)
C23 H23 0.96(3)
C24 C25 1.489(4)
C24 H24a 0.90(5)
C24 H24b 1.11(5)
C25 H25a 0.95(5)
C25 H25b 0.88(8)

loop_
_platon_squeeze_void_nr
_platon_squeeze_void_average_x
_platon_squeeze_void_average_y
_platon_squeeze_void_average_z
_platon_squeeze_void_volume
_platon_squeeze_void_count_electrons
_platon_squeeze_void_content
1 -0.028 0.000 0.000 157 38 ' '
